data_7711835
loop_
_publ_author_name
'Dankert, Fabian'
'Gupta, Priyanka'
'Wellnitz, Tim'
'Baumann, Wolfgang'
'Hering-Junghans, Christian'

_publ_section_title
;
 Deoxygenation of chalcogen oxides EO2 (E = S, Se) with phospha-Wittig
 reagents
;
_journal_name_full 'Dalton Transactions'
_journal_paper_doi 10.1039/D2DT03703C
_journal_year 2022
_chemical_formula_moiety 'C60 H74 P2 Se2, 3(C6 H6)'
_chemical_formula_sum 'C78 H92 P2 Se2'
_chemical_formula_weight 1249.37
_space_group_crystal_system triclinic
_space_group_IT_number 2
_space_group_name_Hall '-P 1'
_space_group_name_H-M_alt 'P -1'
_atom_sites_solution_hydrogens geom
_audit_creation_date 2022-11-21
_audit_creation_method
;
Olex2 1.3
(compiled 2020.11.12 svn.r5f609507 for OlexSys, GUI svn.r6226)
;
_audit_update_record
;
2022-11-22 deposited with the CCDC.	2022-11-23 downloaded from the CCDC.
;
_cell_angle_alpha 75.973(2)
_cell_angle_beta 71.929(2)
_cell_angle_gamma 67.041(2)
_cell_formula_units_Z 1
_cell_length_a 10.6443(5)
_cell_length_b 13.4424(5)
_cell_length_c 13.6754(6)
_cell_measurement_reflns_used 2846
_cell_measurement_temperature 150.01
_cell_measurement_theta_max 21.87
_cell_measurement_theta_min 2.24
_cell_volume 1696.32(13)
_computing_cell_refinement 'APEX2, Bruker'
_computing_data_collection 'APEX2, Bruker'
_computing_data_reduction 'APEX2, Bruker'
_computing_molecular_graphics 'Olex2 1.3 (Dolomanov et al., 2009)'
_computing_publication_material 'Olex2 1.3 (Dolomanov et al., 2009)'
_computing_structure_refinement 'SHELXL 2018/3 (Sheldrick, 2015)'
_diffrn_ambient_temperature 150.01
_diffrn_measured_fraction_theta_full 0.997
_diffrn_measured_fraction_theta_max 0.997
_diffrn_measurement_device_type 'Bruker APEX-II CCD'
_diffrn_measurement_method '\f and \w scans'
_diffrn_radiation_type CuK\a
_diffrn_radiation_wavelength 1.54178
_diffrn_reflns_av_R_equivalents 0.0349
_diffrn_reflns_av_unetI/netI 0.0329
_diffrn_reflns_Laue_measured_fraction_full 0.997
_diffrn_reflns_Laue_measured_fraction_max 0.997
_diffrn_reflns_limit_h_max 12
_diffrn_reflns_limit_h_min -12
_diffrn_reflns_limit_k_max 15
_diffrn_reflns_limit_k_min -15
_diffrn_reflns_limit_l_max 15
_diffrn_reflns_limit_l_min -16
_diffrn_reflns_number 20466
_diffrn_reflns_point_group_measured_fraction_full 0.997
_diffrn_reflns_point_group_measured_fraction_max 0.997
_diffrn_reflns_theta_full 66.667
_diffrn_reflns_theta_max 66.667
_diffrn_reflns_theta_min 3.433
_diffrn_source_current 30.0
_diffrn_source_power 1.5
_diffrn_source_voltage 50.0
_diffrn_standards_number 0
_exptl_absorpt_coefficient_mu 2.112
_exptl_absorpt_correction_T_max 0.939
_exptl_absorpt_correction_T_min 0.742
_exptl_absorpt_correction_type multi-scan
_exptl_absorpt_process_details 'APEX2, SADABS was used for absorption correction'
_exptl_crystal_colour yellow
_exptl_crystal_colour_primary yellow
_exptl_crystal_density_diffrn 1.223
_exptl_crystal_description plate
_exptl_crystal_F_000 658
_exptl_crystal_size_max 0.15
_exptl_crystal_size_mid 0.06
_exptl_crystal_size_min 0.03
_refine_diff_density_max 0.618
_refine_diff_density_min -0.499
_refine_diff_density_rms 0.054
_refine_ls_extinction_method none
_refine_ls_goodness_of_fit_ref 1.052
_refine_ls_hydrogen_treatment constr
_refine_ls_matrix_type full
_refine_ls_number_parameters 378
_refine_ls_number_reflns 5981
_refine_ls_number_restraints 0
_refine_ls_restrained_S_all 1.052
_refine_ls_R_factor_all 0.0393
_refine_ls_R_factor_gt 0.0343
_refine_ls_shift/su_max 0.001
_refine_ls_shift/su_mean 0.000
_refine_ls_structure_factor_coef Fsqd
_refine_ls_weighting_details 'w=1/[\s^2^(Fo^2^)+(0.0482P)^2^+0.6103P] where P=(Fo^2^+2Fc^2^)/3'
_refine_ls_weighting_scheme calc
_refine_ls_wR_factor_gt 0.0868
_refine_ls_wR_factor_ref 0.0905
_reflns_Friedel_coverage 0.000
_reflns_number_gt 5326
_reflns_number_total 5981
_reflns_threshold_expression 'I > 2\s(I)'
_cod_data_source_file d2dt03703c2.cif
_cod_data_source_block ax2263_cu
_cod_database_code 7711835
_shelx_shelxl_version_number 2018/3
_shelx_space_group_comment
;
The symmetry employed for this shelxl refinement is uniquely defined
by the following loop, which should always be used as a source of
symmetry information in preference to the above space-group names.
They are only intended as comments.
;
_shelx_estimated_absorpt_t_max 0.939
_shelx_estimated_absorpt_t_min 0.742
_olex2_refinement_description
;
1. Fixed Uiso
 At 1.2 times of:
  All C(H) groups
 At 1.5 times of:
  All C(H,H,H) groups
2.a Ternary CH refined with riding coordinates:
 C13(H13), C16(H16), C25(H25), C28(H28)
2.b Aromatic/amide H refined with riding coordinates:
 C3(H3), C4(H4), C5(H5), C9(H9), C10(H10), C11(H11), C21(H21), C22(H22),
 C23(H23), C31(H31), C32(H32), C33(H33), C34(H34), C35(H35), C36(H36), C37(H37),
  C38(H38), C39(H39)
2.c Idealised Me refined as rotating group:
 C14(H14A,H14B,H14C), C15(H15A,H15B,H15C), C17(H17A,H17B,H17C), C18(H18A,H18B,
 H18C), C26(H26A,H26B,H26C), C27(H27A,H27B,H27C), C29(H29A,H29B,H29C), C30(H30A,
 H30B,H30C)
;
_olex2_submission_special_instructions 'No special instructions were received'

loop_
_space_group_symop_operation_xyz
'x, y, z'
'-x, -y, -z'

loop_
_atom_site_label
_atom_site_type_symbol
_atom_site_fract_x
_atom_site_fract_y
_atom_site_fract_z
_atom_site_U_iso_or_equiv
_atom_site_adp_type
_atom_site_occupancy
_atom_site_site_symmetry_order
_atom_site_calc_flag
_atom_site_refinement_flags_posn
_atom_site_refinement_flags_adp
_atom_site_refinement_flags_occupancy
_atom_site_disorder_assembly
_atom_site_disorder_group
C1 C 0.50380(18) 0.49730(15) 0.71149(13) 0.0229(4) Uani 1 1 d . . . . .
C2 C 0.56125(19) 0.39611(15) 0.77048(15) 0.0265(4) Uani 1 1 d . . . . .
C3 C 0.6186(2) 0.39348(17) 0.85014(16) 0.0331(4) Uani 1 1 d . . . . .
H3 H 0.658747 0.325494 0.889142 0.040 Uiso 1 1 calc R U . . .
C4 C 0.6182(2) 0.48826(18) 0.87351(16) 0.0352(4) Uani 1 1 d . . . . .
H4 H 0.660689 0.485119 0.926423 0.042 Uiso 1 1 calc R U . . .
C5 C 0.5552(2) 0.58788(17) 0.81889(16) 0.0316(4) Uani 1 1 d . . . . .
H5 H 0.552556 0.652987 0.836452 0.038 Uiso 1 1 calc R U . . .
C6 C 0.49604(19) 0.59459(15) 0.73914(14) 0.0258(4) Uani 1 1 d . . . . .
C7 C 0.5546(2) 0.29044(15) 0.75583(14) 0.0263(4) Uani 1 1 d . . . . .
C8 C 0.6768(2) 0.20968(15) 0.70985(15) 0.0288(4) Uani 1 1 d . . . . .
C9 C 0.6659(2) 0.11297(16) 0.69911(16) 0.0346(4) Uani 1 1 d . . . . .
H9 H 0.747435 0.058169 0.667791 0.041 Uiso 1 1 calc R U . . .
C10 C 0.5388(3) 0.09540(17) 0.73319(17) 0.0374(5) Uani 1 1 d . . . . .
H10 H 0.533188 0.029437 0.724275 0.045 Uiso 1 1 calc R U . . .
C11 C 0.4201(2) 0.17345(17) 0.78007(17) 0.0355(5) Uani 1 1 d . . . . .
H11 H 0.333418 0.160225 0.804088 0.043 Uiso 1 1 calc R U . . .
C12 C 0.4250(2) 0.27156(16) 0.79289(15) 0.0300(4) Uani 1 1 d . . . . .
C13 C 0.8187(2) 0.22566(17) 0.67043(17) 0.0345(5) Uani 1 1 d . . . . .
H13 H 0.801285 0.305566 0.662262 0.041 Uiso 1 1 calc R U . . .
C14 C 0.9008(2) 0.1870(2) 0.5648(2) 0.0455(6) Uani 1 1 d . . . . .
H14A H 0.929951 0.107346 0.572432 0.068 Uiso 1 1 calc R U . . .
H14B H 0.984125 0.209101 0.538951 0.068 Uiso 1 1 calc R U . . .
H14C H 0.840783 0.219820 0.515509 0.068 Uiso 1 1 calc R U . . .
C15 C 0.9101(3) 0.1679(2) 0.7490(2) 0.0505(6) Uani 1 1 d . . . . .
H15A H 0.860787 0.196049 0.815415 0.076 Uiso 1 1 calc R U . . .
H15B H 0.999480 0.181492 0.722611 0.076 Uiso 1 1 calc R U . . .
H15C H 0.928214 0.089250 0.758994 0.076 Uiso 1 1 calc R U . . .
C16 C 0.2933(2) 0.35187(17) 0.85196(18) 0.0367(5) Uani 1 1 d . . . . .
H16 H 0.299911 0.426374 0.826474 0.044 Uiso 1 1 calc R U . . .
C17 C 0.2881(3) 0.3278(2) 0.9680(2) 0.0492(6) Uani 1 1 d . . . . .
H17A H 0.281200 0.255185 0.995529 0.074 Uiso 1 1 calc R U . . .
H17B H 0.205953 0.382625 1.004409 0.074 Uiso 1 1 calc R U . . .
H17C H 0.373822 0.330149 0.978557 0.074 Uiso 1 1 calc R U . . .
C18 C 0.1572(3) 0.3544(2) 0.8340(2) 0.0532(7) Uani 1 1 d . . . . .
H18A H 0.165088 0.364053 0.759198 0.080 Uiso 1 1 calc R U . . .
H18B H 0.078312 0.415117 0.864601 0.080 Uiso 1 1 calc R U . . .
H18C H 0.141130 0.285554 0.866568 0.080 Uiso 1 1 calc R U . . .
C19 C 0.4173(2) 0.70660(15) 0.69076(15) 0.0257(4) Uani 1 1 d . . . . .
C20 C 0.2688(2) 0.74541(16) 0.71888(16) 0.0298(4) Uani 1 1 d . . . . .
C21 C 0.1971(2) 0.84970(17) 0.67564(18) 0.0352(4) Uani 1 1 d . . . . .
H21 H 0.097199 0.876062 0.693242 0.042 Uiso 1 1 calc R U . . .
C22 C 0.2682(2) 0.91547(17) 0.60776(19) 0.0389(5) Uani 1 1 d . . . . .
H22 H 0.217283 0.986189 0.578848 0.047 Uiso 1 1 calc R U . . .
C23 C 0.4136(2) 0.87837(17) 0.58182(18) 0.0359(5) Uani 1 1 d . . . . .
H23 H 0.461896 0.924359 0.535590 0.043 Uiso 1 1 calc R U . . .
C24 C 0.4907(2) 0.77409(16) 0.62271(16) 0.0281(4) Uani 1 1 d . . . . .
C25 C 0.1861(2) 0.67977(17) 0.80006(18) 0.0369(5) Uani 1 1 d . . . . .
H25 H 0.245510 0.601006 0.799309 0.044 Uiso 1 1 calc R U . . .
C26 C 0.1627(3) 0.7065(3) 0.9079(2) 0.0587(7) Uani 1 1 d . . . . .
H26A H 0.253719 0.691539 0.921940 0.088 Uiso 1 1 calc R U . . .
H26B H 0.113146 0.661418 0.960025 0.088 Uiso 1 1 calc R U . . .
H26C H 0.106221 0.783774 0.911073 0.088 Uiso 1 1 calc R U . . .
C27 C 0.0471(3) 0.6938(2) 0.7779(3) 0.0573(7) Uani 1 1 d . . . . .
H27A H -0.019738 0.767104 0.789350 0.086 Uiso 1 1 calc R U . . .
H27B H 0.008380 0.639272 0.824504 0.086 Uiso 1 1 calc R U . . .
H27C H 0.063912 0.684056 0.705646 0.086 Uiso 1 1 calc R U . . .
C28 C 0.6503(2) 0.73733(17) 0.59146(17) 0.0335(4) Uani 1 1 d . . . . .
H28 H 0.687007 0.656464 0.611475 0.040 Uiso 1 1 calc R U . . .
C29 C 0.7092(2) 0.7617(2) 0.47476(19) 0.0426(5) Uani 1 1 d . . . . .
H29A H 0.670089 0.732051 0.437082 0.064 Uiso 1 1 calc R U . . .
H29B H 0.811844 0.727976 0.458187 0.064 Uiso 1 1 calc R U . . .
H29C H 0.683448 0.840832 0.454142 0.064 Uiso 1 1 calc R U . . .
C30 C 0.7063(3) 0.7887(2) 0.6498(2) 0.0501(6) Uani 1 1 d . . . . .
H30A H 0.674300 0.867998 0.630022 0.075 Uiso 1 1 calc R U . . .
H30B H 0.809308 0.759550 0.631799 0.075 Uiso 1 1 calc R U . . .
H30C H 0.671094 0.771250 0.724746 0.075 Uiso 1 1 calc R U . . .
C31 C 0.7741(5) -0.0240(3) 0.9668(2) 0.0808(12) Uani 1 1 d . . . . .
H31 H 0.810876 -0.061321 0.907807 0.097 Uiso 1 1 calc R U . . .
C32 C 0.6382(4) 0.0540(3) 0.9831(2) 0.0668(8) Uani 1 1 d . . . . .
H32 H 0.582061 0.070743 0.935190 0.080 Uiso 1 1 calc R U . . .
C33 C 0.5885(3) 0.1052(2) 1.0691(2) 0.0523(6) Uani 1 1 d . . . . .
H33 H 0.496385 0.157666 1.081518 0.063 Uiso 1 1 calc R U . . .
C34 C 0.6687(3) 0.0823(2) 1.1371(2) 0.0478(6) Uani 1 1 d . . . . .
H34 H 0.632097 0.118684 1.196617 0.057 Uiso 1 1 calc R U . . .
C35 C 0.8010(3) 0.0077(2) 1.1210(3) 0.0534(6) Uani 1 1 d . . . . .
H35 H 0.856351 -0.006452 1.168833 0.064 Uiso 1 1 calc R U . . .
C36 C 0.8547(3) -0.0464(2) 1.0378(3) 0.0630(8) Uani 1 1 d . . . . .
H36 H 0.946614 -0.099266 1.027748 0.076 Uiso 1 1 calc R U . . .
C37 C 0.9168(3) 0.47998(19) 0.5971(2) 0.0466(6) Uani 1 1 d . . . . .
H37 H 0.859724 0.466339 0.664065 0.056 Uiso 1 1 calc R U . . .
C38 C 0.8888(3) 0.4671(2) 0.5105(2) 0.0480(6) Uani 1 1 d . . . . .
H38 H 0.812048 0.444287 0.517573 0.058 Uiso 1 1 calc R U . . .
C39 C 0.9708(3) 0.48689(19) 0.4139(2) 0.0477(6) Uani 1 1 d . . . . .
H39 H 0.950653 0.477925 0.354264 0.057 Uiso 1 1 calc R U . . .
P1 P 0.40612(5) 0.50330(4) 0.61846(4) 0.02553(11) Uani 1 1 d . . . . .
Se1 Se 0.54921(3) 0.36908(2) 0.51861(2) 0.03537(9) Uani 1 1 d . . . . .

loop_
_atom_site_aniso_label
_atom_site_aniso_U_11
_atom_site_aniso_U_22
_atom_site_aniso_U_33
_atom_site_aniso_U_23
_atom_site_aniso_U_13
_atom_site_aniso_U_12
C1 0.0235(8) 0.0236(9) 0.0199(8) -0.0030(7) -0.0015(6) -0.0091(7)
C2 0.0272(9) 0.0237(9) 0.0244(9) -0.0028(7) -0.0017(7) -0.0081(7)
C3 0.0386(11) 0.0287(10) 0.0288(10) 0.0010(8) -0.0116(8) -0.0084(8)
C4 0.0448(12) 0.0353(11) 0.0296(10) -0.0039(8) -0.0152(8) -0.0134(9)
C5 0.0404(11) 0.0285(10) 0.0293(10) -0.0082(8) -0.0080(8) -0.0130(9)
C6 0.0270(9) 0.0237(9) 0.0240(9) -0.0044(7) -0.0012(7) -0.0090(7)
C7 0.0340(10) 0.0206(9) 0.0212(9) 0.0028(7) -0.0072(7) -0.0090(7)
C8 0.0354(10) 0.0213(9) 0.0248(9) 0.0024(7) -0.0073(7) -0.0078(8)
C9 0.0439(12) 0.0231(10) 0.0295(10) -0.0026(8) -0.0057(8) -0.0070(8)
C10 0.0534(13) 0.0257(10) 0.0352(11) -0.0031(8) -0.0077(9) -0.0187(9)
C11 0.0415(11) 0.0307(11) 0.0353(11) 0.0020(8) -0.0065(8) -0.0192(9)
C12 0.0341(10) 0.0243(9) 0.0271(9) 0.0031(7) -0.0054(8) -0.0109(8)
C13 0.0320(10) 0.0262(10) 0.0375(11) -0.0016(8) -0.0050(8) -0.0060(8)
C14 0.0344(11) 0.0450(13) 0.0456(13) -0.0102(10) 0.0013(9) -0.0075(10)
C15 0.0423(13) 0.0512(15) 0.0563(15) -0.0007(12) -0.0198(11) -0.0120(11)
C16 0.0336(11) 0.0275(10) 0.0392(12) 0.0012(8) 0.0013(8) -0.0113(9)
C17 0.0490(14) 0.0475(14) 0.0397(13) -0.0107(11) 0.0044(10) -0.0135(11)
C18 0.0345(12) 0.0506(15) 0.0598(16) 0.0042(12) -0.0069(11) -0.0096(11)
C19 0.0306(9) 0.0211(9) 0.0261(9) -0.0080(7) -0.0048(7) -0.0082(7)
C20 0.0312(10) 0.0252(10) 0.0326(10) -0.0107(8) -0.0033(8) -0.0088(8)
C21 0.0290(10) 0.0276(10) 0.0468(12) -0.0117(9) -0.0084(8) -0.0041(8)
C22 0.0408(12) 0.0222(10) 0.0483(13) -0.0033(9) -0.0140(10) -0.0036(9)
C23 0.0414(11) 0.0216(10) 0.0415(12) -0.0012(8) -0.0066(9) -0.0119(9)
C24 0.0320(10) 0.0208(9) 0.0312(10) -0.0072(7) -0.0043(7) -0.0093(8)
C25 0.0319(11) 0.0280(10) 0.0436(12) -0.0108(9) 0.0046(9) -0.0099(8)
C26 0.0637(17) 0.0635(18) 0.0396(14) -0.0091(12) 0.0101(12) -0.0282(14)
C27 0.0383(13) 0.0587(17) 0.0754(19) -0.0140(14) 0.0003(12) -0.0250(12)
C28 0.0304(10) 0.0251(10) 0.0416(12) -0.0062(8) -0.0020(8) -0.0101(8)
C29 0.0387(12) 0.0426(13) 0.0439(13) -0.0072(10) 0.0031(9) -0.0204(10)
C30 0.0374(12) 0.0608(16) 0.0581(16) -0.0199(13) -0.0066(11) -0.0199(11)
C31 0.129(3) 0.072(2) 0.0414(16) -0.0237(15) 0.0278(18) -0.063(2)
C32 0.097(2) 0.076(2) 0.0411(15) 0.0079(14) -0.0259(15) -0.047(2)
C33 0.0517(14) 0.0426(14) 0.0581(16) -0.0001(12) -0.0180(12) -0.0117(11)
C34 0.0535(14) 0.0370(13) 0.0565(15) -0.0140(11) -0.0149(11) -0.0135(11)
C35 0.0470(14) 0.0443(14) 0.0771(19) -0.0126(13) -0.0217(13) -0.0164(12)
C36 0.0500(15) 0.0430(15) 0.083(2) -0.0159(14) 0.0100(14) -0.0177(12)
C37 0.0445(13) 0.0325(12) 0.0463(13) 0.0011(10) -0.0009(10) -0.0075(10)
C38 0.0412(13) 0.0351(12) 0.0711(17) 0.0070(11) -0.0239(12) -0.0172(10)
C39 0.0682(16) 0.0299(11) 0.0518(14) -0.0021(10) -0.0297(12) -0.0142(11)
P1 0.0263(2) 0.0260(2) 0.0241(2) -0.00345(18) -0.00509(17) -0.00953(19)
Se1 0.06184(16) 0.01760(12) 0.02451(12) -0.00156(8) -0.01292(9) -0.01019(10)

loop_
_atom_type_symbol
_atom_type_description
_atom_type_scat_dispersion_real
_atom_type_scat_dispersion_imag
_atom_type_scat_source
C C 0.0181 0.0091 'International Tables Vol C Tables 4.2.6.8 and 6.1.1.4'
H H 0.0000 0.0000 'International Tables Vol C Tables 4.2.6.8 and 6.1.1.4'
P P 0.2955 0.4335 'International Tables Vol C Tables 4.2.6.8 and 6.1.1.4'
Se Se -0.7943 1.1372 'International Tables Vol C Tables 4.2.6.8 and 6.1.1.4'

loop_
_geom_angle_atom_site_label_1
_geom_angle_atom_site_label_2
_geom_angle_atom_site_label_3
_geom_angle
_geom_angle_site_symmetry_1
_geom_angle_site_symmetry_3
_geom_angle_publ_flag
C2 C1 P1 119.02(14) . . ?
C6 C1 C2 119.58(17) . . ?
C6 C1 P1 120.08(14) . . ?
C1 C2 C7 122.80(17) . . ?
C3 C2 C1 119.22(18) . . ?
C3 C2 C7 117.85(17) . . ?
C2 C3 H3 119.4 . . ?
C4 C3 C2 121.14(19) . . ?
C4 C3 H3 119.4 . . ?
C3 C4 H4 120.3 . . ?
C3 C4 C5 119.36(19) . . ?
C5 C4 H4 120.3 . . ?
C4 C5 H5 119.2 . . ?
C4 C5 C6 121.52(19) . . ?
C6 C5 H5 119.2 . . ?
C1 C6 C19 122.87(17) . . ?
C5 C6 C1 118.96(18) . . ?
C5 C6 C19 118.03(17) . . ?
C8 C7 C2 120.67(17) . . ?
C8 C7 C12 120.19(18) . . ?
C12 C7 C2 119.08(17) . . ?
C7 C8 C13 122.04(18) . . ?
C9 C8 C7 118.64(19) . . ?
C9 C8 C13 119.32(18) . . ?
C8 C9 H9 119.4 . . ?
C10 C9 C8 121.21(19) . . ?
C10 C9 H9 119.4 . . ?
C9 C10 H10 120.0 . . ?
C11 C10 C9 120.0(2) . . ?
C11 C10 H10 120.0 . . ?
C10 C11 H11 119.4 . . ?
C10 C11 C12 121.1(2) . . ?
C12 C11 H11 119.4 . . ?
C7 C12 C16 122.05(18) . . ?
C11 C12 C7 118.75(19) . . ?
C11 C12 C16 119.09(19) . . ?
C8 C13 H13 107.7 . . ?
C8 C13 C14 113.38(19) . . ?
C8 C13 C15 111.22(18) . . ?
C14 C13 H13 107.7 . . ?
C14 C13 C15 109.06(19) . . ?
C15 C13 H13 107.7 . . ?
C13 C14 H14A 109.5 . . ?
C13 C14 H14B 109.5 . . ?
C13 C14 H14C 109.5 . . ?
H14A C14 H14B 109.5 . . ?
H14A C14 H14C 109.5 . . ?
H14B C14 H14C 109.5 . . ?
C13 C15 H15A 109.5 . . ?
C13 C15 H15B 109.5 . . ?
C13 C15 H15C 109.5 . . ?
H15A C15 H15B 109.5 . . ?
H15A C15 H15C 109.5 . . ?
H15B C15 H15C 109.5 . . ?
C12 C16 H16 107.4 . . ?
C12 C16 C17 110.39(18) . . ?
C12 C16 C18 113.4(2) . . ?
C17 C16 H16 107.4 . . ?
C17 C16 C18 110.4(2) . . ?
C18 C16 H16 107.4 . . ?
C16 C17 H17A 109.5 . . ?
C16 C17 H17B 109.5 . . ?
C16 C17 H17C 109.5 . . ?
H17A C17 H17B 109.5 . . ?
H17A C17 H17C 109.5 . . ?
H17B C17 H17C 109.5 . . ?
C16 C18 H18A 109.5 . . ?
C16 C18 H18B 109.5 . . ?
C16 C18 H18C 109.5 . . ?
H18A C18 H18B 109.5 . . ?
H18A C18 H18C 109.5 . . ?
H18B C18 H18C 109.5 . . ?
C20 C19 C6 119.10(17) . . ?
C24 C19 C6 120.60(17) . . ?
C24 C19 C20 120.22(18) . . ?
C19 C20 C25 121.82(18) . . ?
C21 C20 C19 118.73(19) . . ?
C21 C20 C25 119.31(18) . . ?
C20 C21 H21 119.3 . . ?
C22 C21 C20 121.3(2) . . ?
C22 C21 H21 119.3 . . ?
C21 C22 H22 120.0 . . ?
C21 C22 C23 120.0(2) . . ?
C23 C22 H22 120.0 . . ?
C22 C23 H23 119.5 . . ?
C22 C23 C24 120.9(2) . . ?
C24 C23 H23 119.5 . . ?
C19 C24 C28 122.44(18) . . ?
C23 C24 C19 118.78(18) . . ?
C23 C24 C28 118.78(18) . . ?
C20 C25 H25 107.2 . . ?
C20 C25 C26 110.02(19) . . ?
C20 C25 C27 113.6(2) . . ?
C26 C25 H25 107.2 . . ?
C26 C25 C27 111.3(2) . . ?
C27 C25 H25 107.2 . . ?
C25 C26 H26A 109.5 . . ?
C25 C26 H26B 109.5 . . ?
C25 C26 H26C 109.5 . . ?
H26A C26 H26B 109.5 . . ?
H26A C26 H26C 109.5 . . ?
H26B C26 H26C 109.5 . . ?
C25 C27 H27A 109.5 . . ?
C25 C27 H27B 109.5 . . ?
C25 C27 H27C 109.5 . . ?
H27A C27 H27B 109.5 . . ?
H27A C27 H27C 109.5 . . ?
H27B C27 H27C 109.5 . . ?
C24 C28 H28 107.6 . . ?
C24 C28 C29 113.19(19) . . ?
C24 C28 C30 111.34(18) . . ?
C29 C28 H28 107.6 . . ?
C29 C28 C30 109.23(19) . . ?
C30 C28 H28 107.6 . . ?
C28 C29 H29A 109.5 . . ?
C28 C29 H29B 109.5 . . ?
C28 C29 H29C 109.5 . . ?
H29A C29 H29B 109.5 . . ?
H29A C29 H29C 109.5 . . ?
H29B C29 H29C 109.5 . . ?
C28 C30 H30A 109.5 . . ?
C28 C30 H30B 109.5 . . ?
C28 C30 H30C 109.5 . . ?
H30A C30 H30B 109.5 . . ?
H30A C30 H30C 109.5 . . ?
H30B C30 H30C 109.5 . . ?
C32 C31 H31 120.2 . . ?
C36 C31 H31 120.2 . . ?
C36 C31 C32 119.6(3) . . ?
C31 C32 H32 120.7 . . ?
C33 C32 C31 118.6(3) . . ?
C33 C32 H32 120.7 . . ?
C32 C33 H33 119.6 . . ?
C34 C33 C32 120.9(3) . . ?
C34 C33 H33 119.6 . . ?
C33 C34 H34 119.6 . . ?
C33 C34 C35 120.8(3) . . ?
C35 C34 H34 119.6 . . ?
C34 C35 H35 119.6 . . ?
C36 C35 C34 120.8(3) . . ?
C36 C35 H35 119.6 . . ?
C31 C36 H36 120.3 . . ?
C35 C36 C31 119.4(3) . . ?
C35 C36 H36 120.3 . . ?
C38 C37 H37 120.3 . . ?
C38 C37 C39 119.5(2) . 2_766 ?
C39 C37 H37 120.3 2_766 . ?
C37 C38 H38 119.8 . . ?
C39 C38 C37 120.3(2) . . ?
C39 C38 H38 119.8 . . ?
C37 C39 H39 119.9 2_766 . ?
C38 C39 C37 120.2(2) . 2_766 ?
C38 C39 H39 119.9 . . ?
C1 P1 Se1 106.53(6) . 2_666 ?
C1 P1 Se1 105.94(6) . . ?
Se1 P1 Se1 89.579(18) . 2_666 ?
P1 Se1 P1 90.422(18) . 2_666 ?

loop_
_geom_bond_atom_site_label_1
_geom_bond_atom_site_label_2
_geom_bond_distance
_geom_bond_site_symmetry_2
_geom_bond_publ_flag
C1 C2 1.414(3) . ?
C1 C6 1.413(3) . ?
C1 P1 1.8470(19) . ?
C2 C3 1.392(3) . ?
C2 C7 1.512(3) . ?
C3 H3 0.9500 . ?
C3 C4 1.385(3) . ?
C4 H4 0.9500 . ?
C4 C5 1.388(3) . ?
C5 H5 0.9500 . ?
C5 C6 1.389(3) . ?
C6 C19 1.511(3) . ?
C7 C8 1.410(3) . ?
C7 C12 1.415(3) . ?
C8 C9 1.395(3) . ?
C8 C13 1.520(3) . ?
C9 H9 0.9500 . ?
C9 C10 1.382(3) . ?
C10 H10 0.9500 . ?
C10 C11 1.377(3) . ?
C11 H11 0.9500 . ?
C11 C12 1.394(3) . ?
C12 C16 1.524(3) . ?
C13 H13 1.0000 . ?
C13 C14 1.532(3) . ?
C13 C15 1.535(3) . ?
C14 H14A 0.9800 . ?
C14 H14B 0.9800 . ?
C14 H14C 0.9800 . ?
C15 H15A 0.9800 . ?
C15 H15B 0.9800 . ?
C15 H15C 0.9800 . ?
C16 H16 1.0000 . ?
C16 C17 1.529(3) . ?
C16 C18 1.529(3) . ?
C17 H17A 0.9800 . ?
C17 H17B 0.9800 . ?
C17 H17C 0.9800 . ?
C18 H18A 0.9800 . ?
C18 H18B 0.9800 . ?
C18 H18C 0.9800 . ?
C19 C20 1.412(3) . ?
C19 C24 1.411(3) . ?
C20 C21 1.393(3) . ?
C20 C25 1.521(3) . ?
C21 H21 0.9500 . ?
C21 C22 1.380(3) . ?
C22 H22 0.9500 . ?
C22 C23 1.384(3) . ?
C23 H23 0.9500 . ?
C23 C24 1.399(3) . ?
C24 C28 1.520(3) . ?
C25 H25 1.0000 . ?
C25 C26 1.525(4) . ?
C25 C27 1.532(3) . ?
C26 H26A 0.9800 . ?
C26 H26B 0.9800 . ?
C26 H26C 0.9800 . ?
C27 H27A 0.9800 . ?
C27 H27B 0.9800 . ?
C27 H27C 0.9800 . ?
C28 H28 1.0000 . ?
C28 C29 1.528(3) . ?
C28 C30 1.533(3) . ?
C29 H29A 0.9800 . ?
C29 H29B 0.9800 . ?
C29 H29C 0.9800 . ?
C30 H30A 0.9800 . ?
C30 H30B 0.9800 . ?
C30 H30C 0.9800 . ?
C31 H31 0.9500 . ?
C31 C32 1.405(5) . ?
C31 C36 1.394(5) . ?
C32 H32 0.9500 . ?
C32 C33 1.364(4) . ?
C33 H33 0.9500 . ?
C33 C34 1.355(4) . ?
C34 H34 0.9500 . ?
C34 C35 1.360(4) . ?
C35 H35 0.9500 . ?
C35 C36 1.350(4) . ?
C36 H36 0.9500 . ?
C37 H37 0.9500 . ?
C37 C38 1.371(4) . ?
C37 C39 1.387(4) 2_766 ?
C38 H38 0.9500 . ?
C38 C39 1.368(4) . ?
C39 H39 0.9500 . ?
P1 Se1 2.2802(5) . ?
P1 Se1 2.2820(5) 2_666 ?

loop_
_geom_torsion_atom_site_label_1
_geom_torsion_atom_site_label_2
_geom_torsion_atom_site_label_3
_geom_torsion_atom_site_label_4
_geom_torsion
_geom_torsion_site_symmetry_1
_geom_torsion_site_symmetry_2
_geom_torsion_site_symmetry_3
_geom_torsion_site_symmetry_4
_geom_torsion_publ_flag
C1 C2 C3 C4 1.1(3) . . . . ?
C1 C2 C7 C8 108.9(2) . . . . ?
C1 C2 C7 C12 -73.8(2) . . . . ?
C1 C6 C19 C20 73.5(2) . . . . ?
C1 C6 C19 C24 -110.0(2) . . . . ?
C2 C1 C6 C5 5.0(3) . . . . ?
C2 C1 C6 C19 -170.67(17) . . . . ?
C2 C1 P1 Se1 -51.33(14) . . . . ?
C2 C1 P1 Se1 -145.73(13) . . . 2_666 ?
C2 C3 C4 C5 2.2(3) . . . . ?
C2 C7 C8 C9 179.22(18) . . . . ?
C2 C7 C8 C13 -1.7(3) . . . . ?
C2 C7 C12 C11 -179.33(18) . . . . ?
C2 C7 C12 C16 -3.1(3) . . . . ?
C3 C2 C7 C8 -75.3(2) . . . . ?
C3 C2 C7 C12 102.0(2) . . . . ?
C3 C4 C5 C6 -1.9(3) . . . . ?
C4 C5 C6 C1 -1.7(3) . . . . ?
C4 C5 C6 C19 174.17(19) . . . . ?
C5 C6 C19 C20 -102.3(2) . . . . ?
C5 C6 C19 C24 74.3(2) . . . . ?
C6 C1 C2 C3 -4.7(3) . . . . ?
C6 C1 C2 C7 171.06(17) . . . . ?
C6 C1 P1 Se1 141.83(13) . . . . ?
C6 C1 P1 Se1 47.43(15) . . . 2_666 ?
C6 C19 C20 C21 178.62(18) . . . . ?
C6 C19 C20 C25 2.8(3) . . . . ?
C6 C19 C24 C23 -178.27(18) . . . . ?
C6 C19 C24 C28 2.3(3) . . . . ?
C7 C2 C3 C4 -174.90(19) . . . . ?
C7 C8 C9 C10 -0.5(3) . . . . ?
C7 C8 C13 C14 -136.9(2) . . . . ?
C7 C8 C13 C15 99.8(2) . . . . ?
C7 C12 C16 C17 -87.2(2) . . . . ?
C7 C12 C16 C18 148.2(2) . . . . ?
C8 C7 C12 C11 -2.0(3) . . . . ?
C8 C7 C12 C16 174.27(18) . . . . ?
C8 C9 C10 C11 -0.9(3) . . . . ?
C9 C8 C13 C14 42.2(3) . . . . ?
C9 C8 C13 C15 -81.2(3) . . . . ?
C9 C10 C11 C12 0.8(3) . . . . ?
C10 C11 C12 C7 0.6(3) . . . . ?
C10 C11 C12 C16 -175.8(2) . . . . ?
C11 C12 C16 C17 89.0(3) . . . . ?
C11 C12 C16 C18 -35.5(3) . . . . ?
C12 C7 C8 C9 1.9(3) . . . . ?
C12 C7 C8 C13 -179.07(18) . . . . ?
C13 C8 C9 C10 -179.5(2) . . . . ?
C19 C20 C21 C22 -1.0(3) . . . . ?
C19 C20 C25 C26 88.5(2) . . . . ?
C19 C20 C25 C27 -146.0(2) . . . . ?
C19 C24 C28 C29 133.3(2) . . . . ?
C19 C24 C28 C30 -103.2(2) . . . . ?
C20 C19 C24 C23 -1.7(3) . . . . ?
C20 C19 C24 C28 178.81(19) . . . . ?
C20 C21 C22 C23 -0.3(3) . . . . ?
C21 C20 C25 C26 -87.3(3) . . . . ?
C21 C20 C25 C27 38.2(3) . . . . ?
C21 C22 C23 C24 0.6(4) . . . . ?
C22 C23 C24 C19 0.4(3) . . . . ?
C22 C23 C24 C28 179.9(2) . . . . ?
C23 C24 C28 C29 -46.2(3) . . . . ?
C23 C24 C28 C30 77.3(3) . . . . ?
C24 C19 C20 C21 2.0(3) . . . . ?
C24 C19 C20 C25 -173.82(18) . . . . ?
C25 C20 C21 C22 174.9(2) . . . . ?
C31 C32 C33 C34 0.6(5) . . . . ?
C32 C31 C36 C35 -0.3(5) . . . . ?
C32 C33 C34 C35 0.2(4) . . . . ?
C33 C34 C35 C36 -1.0(4) . . . . ?
C34 C35 C36 C31 1.1(4) . . . . ?
C36 C31 C32 C33 -0.5(5) . . . . ?
C37 C38 C39 C37 0.1(4) . . . 2_766 ?
C39 C37 C38 C39 -0.1(4) 2_766 . . . ?
P1 C1 C2 C3 -171.60(15) . . . . ?
P1 C1 C2 C7 4.2(2) . . . . ?
P1 C1 C6 C5 171.77(14) . . . . ?
P1 C1 C6 C19 -3.9(2) . . . . ?
